data_2015635
loop_
_publ_author_name
'Roivainen, Jarkko'
'Reuter, Hans'
'Mikhailopulo, Igor A.'
'Eickmeier, Henning'

_publ_section_title
;
 9-(1,3-Anhydro-\b-<small>D</small>-psicofuranosyl)adenine
;
_journal_coeditor_code FA3039
_journal_issue 11
_journal_name_full 'Acta Crystallographica Section C'
_journal_page_first o659
_journal_page_last o660
_journal_paper_doi 10.1107/S0108270106037759
_journal_volume 62
_journal_year 2006
_chemical_formula_iupac 'C11 H13 N5 O4'
_chemical_formula_moiety 'C11 H13 N5 O4'
_chemical_formula_sum 'C11 H13 N5 O4'
_chemical_formula_weight 279.26
_chemical_name_systematic
;
9-(1,3-Anhydro-\b-D-psicofuranosyl)adenine
;
_space_group_IT_number 4
_symmetry_cell_setting monoclinic
_symmetry_space_group_name_Hall 'P 2yb'
_symmetry_space_group_name_H-M 'P 1 21 1'
_atom_sites_solution_hydrogens geom
_atom_sites_solution_primary direct
_atom_sites_solution_secondary difmap
_audit_creation_method SHELXL-97
_cell_angle_alpha 90.00
_cell_angle_beta 94.970(14)
_cell_angle_gamma 90.00
_cell_formula_units_Z 2
_cell_length_a 5.4154(5)
_cell_length_b 9.8941(8)
_cell_length_c 11.4431(12)
_cell_measurement_reflns_used 32
_cell_measurement_temperature 293(2)
_cell_measurement_theta_max 12.47
_cell_measurement_theta_min 4.28
_cell_volume 610.82(10)
_computing_cell_refinement 'XSCANS (Siemens, 1996)'
_computing_data_collection 'XSCANS (Siemens, 1996)'
_computing_data_reduction 'SHELXTL (Sheldrick, 1997)'
_computing_molecular_graphics SHELXTL
_computing_publication_material SHELXTL
_computing_structure_refinement SHELXTL
_computing_structure_solution SHELXTL
_diffrn_ambient_temperature 293(2)
_diffrn_measured_fraction_theta_full 1.000
_diffrn_measured_fraction_theta_max 1.000
_diffrn_measurement_device_type 'Bruker P4'
_diffrn_measurement_method \w
_diffrn_radiation_monochromator graphite
_diffrn_radiation_source 'fine-focus sealed tube'
_diffrn_radiation_type MoK\a
_diffrn_radiation_wavelength 0.71073
_diffrn_reflns_av_R_equivalents 0.0227
_diffrn_reflns_av_sigmaI/netI 0.0378
_diffrn_reflns_limit_h_max 7
_diffrn_reflns_limit_h_min 0
_diffrn_reflns_limit_k_max 0
_diffrn_reflns_limit_k_min -13
_diffrn_reflns_limit_l_max 16
_diffrn_reflns_limit_l_min -16
_diffrn_reflns_number 2053
_diffrn_reflns_theta_full 30.00
_diffrn_reflns_theta_max 30.00
_diffrn_reflns_theta_min 1.79
_diffrn_standards_decay_% 8
_diffrn_standards_interval_count 97
_diffrn_standards_number 0
_exptl_absorpt_coefficient_mu 0.119
_exptl_absorpt_correction_type none
_exptl_crystal_colour colourless
_exptl_crystal_density_diffrn 1.518
_exptl_crystal_density_method 'not measured'
_exptl_crystal_description plate
_exptl_crystal_F_000 292
_exptl_crystal_size_max 0.35
_exptl_crystal_size_mid 0.22
_exptl_crystal_size_min 0.08
_refine_diff_density_max 0.236
_refine_diff_density_min -0.225
_refine_ls_abs_structure_details 'based on known absolute configuration of the chemical entity'
_refine_ls_abs_structure_Flack -0.7(13)
_refine_ls_extinction_coef 0.037(8)
_refine_ls_extinction_expression Fc^*^=kFc[1+0.001xFc^2^\l^3^/sin(2\q)]^-1/4^
_refine_ls_extinction_method SHELXTL
_refine_ls_goodness_of_fit_ref 1.039
_refine_ls_hydrogen_treatment mixed
_refine_ls_matrix_type full
_refine_ls_number_parameters 186
_refine_ls_number_reflns 1878
_refine_ls_number_restraints 5
_refine_ls_restrained_S_all 1.037
_refine_ls_R_factor_all 0.0481
_refine_ls_R_factor_gt 0.0413
_refine_ls_shift/su_max 0.000
_refine_ls_shift/su_mean 0.000
_refine_ls_structure_factor_coef Fsqd
_refine_ls_weighting_details 'calc w=1/[\s^2^(Fo^2^)+(0.0627P)^2^+0.0578P] where P=(Fo^2^+2Fc^2^)/3'
_refine_ls_weighting_scheme calc
_refine_ls_wR_factor_gt 0.1032
_refine_ls_wR_factor_ref 0.1085
_reflns_number_gt 1686
_reflns_number_total 1878
_reflns_threshold_expression I>2\s(I)
_cod_data_source_file fa3039.cif
_cod_data_source_block I
_cod_original_sg_symbol_H-M 'P 21'
_cod_database_code 2015635
_cod_database_fobs_code 2015635

loop_
_symmetry_equiv_pos_as_xyz
'x, y, z'
'-x, y+1/2, -z'

loop_
_atom_site_type_symbol
_atom_site_label
_atom_site_fract_x
_atom_site_fract_y
_atom_site_fract_z
_atom_site_U_iso_or_equiv
_atom_site_adp_type
_atom_site_calc_flag
_atom_site_refinement_flags
_atom_site_occupancy
N N1 1.0645(4) -0.0648(2) 0.70622(17) 0.0413(5) Uani d . 1
C C2 1.0944(5) -0.1224(3) 0.6016(2) 0.0421(6) Uani d . 1
H H21 1.2235 -0.1844 0.6015 0.047(2) Uiso calc R 1
N N3 0.9656(4) -0.1035(2) 0.49783(19) 0.0380(5) Uani d . 1
C C4 0.7818(4) -0.0143(2) 0.50832(17) 0.0287(4) Uani d . 1
C C5 0.7304(4) 0.0553(2) 0.60914(17) 0.0310(4) Uani d . 1
C C6 0.8844(4) 0.0297(2) 0.71232(18) 0.0338(5) Uani d . 1
N N6 0.8554(4) 0.0924(2) 0.81362(17) 0.0451(5) Uani d D 1
H H61 0.7459 0.1562 0.8137 0.047(2) Uiso d RD 1
H H62 0.9613 0.0757 0.8731 0.047(2) Uiso d RD 1
N N7 0.5259(4) 0.1393(2) 0.58820(16) 0.0398(5) Uani d . 1
C C8 0.4570(4) 0.1198(3) 0.47760(18) 0.0370(5) Uani d . 1
H H81 0.3227 0.1642 0.4385 0.047(2) Uiso calc R 1
N N9 0.6010(3) 0.02752(19) 0.42329(14) 0.0289(4) Uani d . 1
C C1' 0.6795(4) -0.1284(2) 0.25069(18) 0.0320(4) Uani d . 1
H H1'1 0.8107 -0.1123 0.1998 0.047(2) Uiso calc R 1
H H1'2 0.7307 -0.1942 0.3108 0.047(2) Uiso calc R 1
O O4' 0.1036(3) 0.00909(19) 0.05149(12) 0.0359(4) Uani d D 1
H H4'O 0.2009 -0.0501 0.0152 0.047(2) Uiso d RD 1
C C2' 0.5720(3) 0.0016(2) 0.29920(16) 0.0269(4) Uani d . 1
C C3' 0.3213(4) -0.0476(3) 0.24248(17) 0.0305(4) Uani d . 1
H H3' 0.201(6) -0.081(3) 0.297(3) 0.047(2) Uiso d . 1
O O3' 0.4400(3) -0.15917(17) 0.18710(13) 0.0354(4) Uani d . 1
C C5' 0.4817(4) 0.1302(2) 0.13100(17) 0.0312(4) Uani d . 1
H H5' 0.5636 0.0810 0.0709 0.047(2) Uiso calc R 1
C C4' 0.2366(4) 0.0606(2) 0.15315(17) 0.0310(4) Uani d . 1
H H4' 0.1315 0.1255 0.1904 0.047(2) Uiso calc R 1
O O5' 0.6307(3) 0.12337(17) 0.24239(12) 0.0329(3) Uani d . 1
O O6' 0.6916(5) 0.3373(2) 0.08697(17) 0.0678(7) Uani d D 1
H H6'O 0.7672 0.3653 0.1571 0.047(2) Uiso d RD 1
C C6' 0.4583(6) 0.2775(3) 0.0989(2) 0.0508(7) Uani d . 1
H H6'1 0.3555 0.2865 0.0255 0.047(2) Uiso calc R 1
H H6'2 0.3771 0.3250 0.1590 0.047(2) Uiso calc R 1

loop_
_atom_site_aniso_label
_atom_site_aniso_U_11
_atom_site_aniso_U_22
_atom_site_aniso_U_33
_atom_site_aniso_U_12
_atom_site_aniso_U_13
_atom_site_aniso_U_23
N1 0.0474(11) 0.0458(12) 0.0282(9) 0.0127(10) -0.0103(7) 0.0002(9)
C2 0.0437(12) 0.0482(14) 0.0324(10) 0.0160(11) -0.0086(9) -0.0036(10)
N3 0.0368(10) 0.0447(11) 0.0311(8) 0.0070(9) -0.0043(7) -0.0037(8)
C4 0.0300(9) 0.0324(10) 0.0227(8) -0.0009(8) -0.0037(7) 0.0010(7)
C5 0.0358(10) 0.0345(10) 0.0212(8) 0.0046(9) -0.0052(7) 0.0001(7)
C6 0.0419(11) 0.0342(11) 0.0236(8) 0.0020(9) -0.0073(8) 0.0032(8)
N6 0.0622(13) 0.0448(12) 0.0253(8) 0.0159(10) -0.0141(8) -0.0034(8)
N7 0.0449(10) 0.0455(11) 0.0273(8) 0.0133(9) -0.0059(7) -0.0027(8)
C8 0.0373(11) 0.0451(13) 0.0271(9) 0.0105(10) -0.0055(7) -0.0016(9)
N9 0.0308(8) 0.0343(9) 0.0203(7) 0.0023(7) -0.0045(6) -0.0007(6)
C1' 0.0318(10) 0.0347(11) 0.0285(9) -0.0015(9) -0.0028(7) -0.0012(8)
O4' 0.0340(7) 0.0461(9) 0.0255(6) 0.0034(7) -0.0096(5) -0.0043(7)
C2' 0.0272(8) 0.0330(10) 0.0196(7) -0.0040(8) -0.0027(6) 0.0024(7)
C3' 0.0269(9) 0.0408(11) 0.0234(8) -0.0083(8) -0.0006(7) 0.0009(8)
O3' 0.0407(8) 0.0323(8) 0.0312(7) -0.0048(6) -0.0089(6) -0.0019(6)
C5' 0.0356(10) 0.0348(11) 0.0220(8) -0.0046(9) -0.0040(7) 0.0005(8)
C4' 0.0281(9) 0.0402(11) 0.0236(8) 0.0014(9) -0.0042(7) -0.0021(8)
O5' 0.0359(7) 0.0338(8) 0.0271(7) -0.0106(6) -0.0077(5) 0.0054(6)
O6' 0.1016(17) 0.0658(14) 0.0316(8) -0.0446(14) -0.0198(9) 0.0164(9)
C6' 0.0721(18) 0.0414(14) 0.0354(12) -0.0086(13) -0.0157(12) 0.0089(10)

loop_
_atom_type_symbol
_atom_type_description
_atom_type_scat_dispersion_real
_atom_type_scat_dispersion_imag
_atom_type_scat_source
C C 0.0033 0.0016 'International Tables Vol C Tables 4.2.6.8 and 6.1.1.4'
H H 0.0000 0.0000 'International Tables Vol C Tables 4.2.6.8 and 6.1.1.4'
N N 0.0061 0.0033 'International Tables Vol C Tables 4.2.6.8 and 6.1.1.4'
O O 0.0106 0.0060 'International Tables Vol C Tables 4.2.6.8 and 6.1.1.4'

loop_
_geom_angle_atom_site_label_1
_geom_angle_atom_site_label_2
_geom_angle_atom_site_label_3
_geom_angle
_geom_angle_publ_flag
C2 N1 C6 118.60(19) no
N3 C2 N1 129.5(2) no
N3 C2 H21 115.3 no
N1 C2 H21 115.3 no
C2 N3 C4 110.3(2) no
N3 C4 N9 128.23(19) no
N3 C4 C5 127.01(18) no
N9 C4 C5 104.76(18) no
N7 C5 C4 111.52(17) no
N7 C5 C6 131.1(2) no
C4 C5 C6 117.3(2) no
N6 C6 N1 120.23(19) no
N6 C6 C5 122.6(2) no
N1 C6 C5 117.2(2) no
C6 N6 H61 118.1 no
C6 N6 H62 118.2 no
H61 N6 H62 123.0 no
C8 N7 C5 103.66(19) no
N7 C8 N9 114.16(18) no
N7 C8 H81 122.9 no
N9 C8 H81 122.9 no
C4 N9 C8 105.90(16) no
C4 N9 C2' 130.66(18) no
C8 N9 C2' 122.95(17) yes
O3' C1' C2' 90.40(15) no
O3' C1' H1'1 113.6 no
C2' C1' H1'1 113.6 no
O3' C1' H1'2 113.6 no
C2' C1' H1'2 113.6 no
H1'1 C1' H1'2 110.8 no
C4' O4' H4'O 109.5 no
O5' C2' N9 106.95(17) yes
O5' C2' C3' 107.53(16) no
N9 C2' C3' 119.45(16) yes
O5' C2' C1' 116.03(16) yes
N9 C2' C1' 119.60(17) yes
C3' C2' C1' 86.02(16) yes
O3' C3' C4' 111.13(16) yes
O3' C3' C2' 90.96(15) yes
C4' C3' C2' 105.38(18) no
O3' C3' H3' 111(2) no
C4' C3' H3' 118.5(19) no
C2' C3' H3' 116.2(18) no
C3' O3' C1' 91.80(15) yes
O5' C5' C6' 106.79(18) no
O5' C5' C4' 104.89(16) yes
C6' C5' C4' 114.8(2) no
O5' C5' H5' 110.1 no
C6' C5' H5' 110.1 no
C4' C5' H5' 110.1 no
O4' C4' C3' 113.7(2) no
O4' C4' C5' 114.41(17) no
C3' C4' C5' 102.24(15) yes
O4' C4' H4' 108.7 no
C3' C4' H4' 108.7 no
C5' C4' H4' 108.7 no
C2' O5' C5' 108.25(15) yes
C6' O6' H6'O 112.3 no
O6' C6' C5' 111.8(3) no
O6' C6' H6'1 109.3 no
C5' C6' H6'1 109.3 no
O6' C6' H6'2 109.3 no
C5' C6' H6'2 109.3 no
H6'1 C6' H6'2 107.9 no

loop_
_geom_bond_atom_site_label_1
_geom_bond_atom_site_label_2
_geom_bond_distance
_geom_bond_publ_flag
N1 C2 1.349(3) no
N1 C6 1.357(3) no
C2 N3 1.337(3) no
C2 H21 0.9300 no
N3 C4 1.343(3) no
C4 N9 1.383(2) no
C4 C5 1.392(3) no
C5 N7 1.389(3) no
C5 C6 1.408(3) no
C6 N6 1.336(3) no
N6 H61 0.8666 no
N6 H62 0.8665 no
N7 C8 1.302(3) no
C8 N9 1.383(3) no
C8 H81 0.9300 no
N9 C2' 1.438(2) yes
C1' O3' 1.463(3) yes
C1' C2' 1.535(3) yes
C1' H1'1 0.9700 no
C1' H1'2 0.9700 no
O4' C4' 1.409(2) yes
O4' H4'O 0.9115 no
C2' O5' 1.418(2) yes
C2' C3' 1.533(3) yes
C3' O3' 1.451(3) yes
C3' C4' 1.523(3) no
C3' H3' 1.00(3) no
C5' O5' 1.450(2) yes
C5' C6' 1.506(4) no
C5' C4' 1.536(3) no
C5' H5' 0.9800 no
C4' H4' 0.9800 no
O6' C6' 1.412(4) no
O6' H6'O 0.9117 no
C6' H6'1 0.9700 no
C6' H6'2 0.9700 no

loop_
_geom_hbond_atom_site_label_D
_geom_hbond_atom_site_label_H
_geom_hbond_atom_site_label_A
_geom_hbond_site_symmetry_A
_geom_hbond_distance_DH
_geom_hbond_distance_HA
_geom_hbond_distance_DA
_geom_hbond_angle_DHA
N6 H61 O3' 2_656 0.87 2.09 2.932(3) 165.7
N6 H62 O4' 1_656 0.87 2.22 3.043(2) 158.8
O4' H4'O O6' 2_645 0.91 1.75 2.633(3) 162.2
O6' H6'O N1 2_756 0.91 1.87 2.782(3) 174.9

loop_
_geom_torsion_atom_site_label_1
_geom_torsion_atom_site_label_2
_geom_torsion_atom_site_label_3
_geom_torsion_atom_site_label_4
_geom_torsion
_geom_torsion_publ_flag
C6 N1 C2 N3 -1.9(5) no
N1 C2 N3 C4 -1.1(4) no
C2 N3 C4 N9 -176.7(2) yes
C2 N3 C4 C5 2.4(3) no
N3 C4 C5 N7 -179.9(2) no
N9 C4 C5 N7 -0.6(3) no
N3 C4 C5 C6 -0.7(4) no
N9 C4 C5 C6 178.6(2) no
C2 N1 C6 N6 -177.6(3) no
C2 N1 C6 C5 3.7(4) no
N7 C5 C6 N6 -2.2(4) yes
C4 C5 C6 N6 178.7(2) no
N7 C5 C6 N1 176.5(3) no
C4 C5 C6 N1 -2.5(3) no
C4 C5 N7 C8 0.1(3) no
C6 C5 N7 C8 -178.9(3) no
C5 N7 C8 N9 0.5(3) no
N3 C4 N9 C8 -179.9(2) yes
C5 C4 N9 C8 0.9(2) no
N3 C4 N9 C2' -7.9(4) no
C5 C4 N9 C2' 172.8(2) no
N7 C8 N9 C4 -0.9(3) no
N7 C8 N9 C2' -173.6(2) no
C4 N9 C2' O5' -107.1(2) yes
C8 N9 C2' O5' 63.7(2) no
C4 N9 C2' C3' 130.6(2) no
C8 N9 C2' C3' -58.6(3) no
C4 N9 C2' C1' 27.4(3) no
C8 N9 C2' C1' -161.9(2) no
O3' C1' C2' O5' -100.92(17) no
O3' C1' C2' N9 128.49(18) no
O3' C1' C2' C3' 6.66(15) no
O5' C2' C3' O3' 109.34(17) no
N9 C2' C3' O3' -128.69(19) no
C1' C2' C3' O3' -6.72(15) no
O5' C2' C3' C4' -2.9(2) no
N9 C2' C3' C4' 119.1(2) no
C1' C2' C3' C4' -118.96(17) no
C4' C3' O3' C1' 113.95(17) no
C2' C3' O3' C1' 7.04(16) no
C2' C1' O3' C3' -7.03(16) no
O3' C3' C4' O4' 48.4(2) no
C2' C3' C4' O4' 145.60(17) no
O3' C3' C4' C5' -75.4(2) no
C2' C3' C4' C5' 21.7(2) no
O5' C5' C4' O4' -156.69(19) no
C6' C5' C4' O4' 86.5(2) no
O5' C5' C4' C3' -33.3(2) no
C6' C5' C4' C3' -150.12(19) no
N9 C2' O5' C5' -148.35(16) yes
C3' C2' O5' C5' -18.9(2) yes
C1' C2' O5' C5' 75.3(2) yes
C6' C5' O5' C2' 155.3(2) yes
C4' C5' O5' C2' 33.1(2) yes
O5' C5' C6' O6' 60.5(3) no
C4' C5' C6' O6' 176.28(19) yes

loop_
_cod_related_entry_id
_cod_related_entry_database
_cod_related_entry_code
1 ChemSpider 21180787
